data_2228045
loop_
_publ_author_name
'Saeed, Sohail'
'Rashid, Naghmana'
'Jasinski, Jerry P.'
'Butcher, Ray J.'
'Rizwan, Hussain'

_publ_section_title
;
 <i>N</i>-(Diethylcarbamothioyl)-4-nitrobenzamide
;
_journal_coeditor_code VM2042
_journal_issue 10
_journal_name_full 'Acta Crystallographica Section E'
_journal_page_first o2589
_journal_paper_doi 10.1107/S1600536810036366
_journal_volume 66
_journal_year 2010
_chemical_formula_iupac 'C12 H15 N3 O3 S'
_chemical_formula_moiety 'C12 H15 N3 O3 S'
_chemical_formula_sum 'C12 H15 N3 O3 S'
_chemical_formula_weight 281.33
_chemical_melting_point 434
_chemical_name_systematic
;
<i>N</i>-(Diethylcarbamothioyl)-4-nitrobenzamide
;
_space_group_IT_number 14
_symmetry_cell_setting monoclinic
_symmetry_space_group_name_Hall '-P 2ybc'
_symmetry_space_group_name_H-M 'P 1 21/c 1'
_atom_sites_solution_hydrogens geom
_atom_sites_solution_primary direct
_atom_sites_solution_secondary difmap
_cell_angle_alpha 90.000
_cell_angle_beta 92.983(5)
_cell_angle_gamma 90.000
_cell_formula_units_Z 4
_cell_length_a 6.884(5)
_cell_length_b 19.237(5)
_cell_length_c 10.146(5)
_cell_measurement_reflns_used 4133
_cell_measurement_temperature 295(2)
_cell_measurement_theta_max 77.1860
_cell_measurement_theta_min 4.5935
_cell_volume 1341.8(12)
_computing_cell_refinement '<i>CrysAlis RED</i> (Oxford Diffraction, 2007)'
_computing_data_collection '<i>CrysAlis Pro</i> (Oxford Diffraction, 2007)'
_computing_data_reduction '<i>CrysAlis RED</i> (Oxford Diffraction, 2007)'
_computing_molecular_graphics '<i>SHELXTL</i> (Sheldrick, 2008)'
_computing_publication_material '<i>PLATON</i> (Spek, 2009)'
_computing_structure_refinement '<i>SHELXL97</i> (Sheldrick, 2008)'
_computing_structure_solution '<i>SHELXS97</i> (Sheldrick, 2008)'
_diffrn_ambient_temperature 295(2)
_diffrn_detector_area_resol_mean 10.5081
_diffrn_measured_fraction_theta_full 0.995
_diffrn_measured_fraction_theta_max 0.979
_diffrn_measurement_device_type 'Oxford Diffraction Xcalibur Ruby Gemini Cu'
_diffrn_measurement_method '\w scans'
_diffrn_radiation_monochromator graphite
_diffrn_radiation_source 'Enhance (Cu) X-ray Source'
_diffrn_radiation_type CuK\a
_diffrn_radiation_wavelength 1.54178
_diffrn_reflns_av_R_equivalents 0.0179
_diffrn_reflns_av_sigmaI/netI 0.0179
_diffrn_reflns_limit_h_max 8
_diffrn_reflns_limit_h_min -8
_diffrn_reflns_limit_k_max 24
_diffrn_reflns_limit_k_min -17
_diffrn_reflns_limit_l_max 12
_diffrn_reflns_limit_l_min -12
_diffrn_reflns_number 5616
_diffrn_reflns_theta_full 67.50
_diffrn_reflns_theta_max 77.38
_diffrn_reflns_theta_min 4.93
_exptl_absorpt_coefficient_mu 2.233
_exptl_absorpt_correction_T_max 1.00000
_exptl_absorpt_correction_T_min 0.76862
_exptl_absorpt_correction_type multi-scan
_exptl_absorpt_process_details
;
(CrysAlis RED; Oxford Diffraction, 2007)
;
_exptl_crystal_colour 'pale yellow'
_exptl_crystal_density_diffrn 1.393
_exptl_crystal_density_method 'not measured'
_exptl_crystal_description block
_exptl_crystal_F_000 592
_exptl_crystal_size_max 0.52
_exptl_crystal_size_mid 0.41
_exptl_crystal_size_min 0.35
_refine_diff_density_max 0.254
_refine_diff_density_min -0.295
_refine_ls_extinction_method none
_refine_ls_goodness_of_fit_ref 1.048
_refine_ls_hydrogen_treatment mixed
_refine_ls_matrix_type full
_refine_ls_number_parameters 178
_refine_ls_number_reflns 2790
_refine_ls_number_restraints 0
_refine_ls_restrained_S_all 1.048
_refine_ls_R_factor_all 0.0439
_refine_ls_R_factor_gt 0.0404
_refine_ls_shift/su_max 0.000
_refine_ls_shift/su_mean 0.000
_refine_ls_structure_factor_coef Fsqd
_refine_ls_weighting_details 'calc w=1/[\s^2^(Fo^2^)+(0.0780P)^2^+0.1589P] where P=(Fo^2^+2Fc^2^)/3'
_refine_ls_weighting_scheme calc
_refine_ls_wR_factor_gt 0.1117
_refine_ls_wR_factor_ref 0.1148
_reflns_number_gt 2507
_reflns_number_total 2790
_reflns_threshold_expression I>2\s(I)
_cod_data_source_file vm2042.cif
_cod_data_source_block I
_cod_original_sg_symbol_H-M 'P 21/c'
_cod_database_code 2228045
_cod_database_fobs_code 2228045

loop_
_symmetry_equiv_pos_as_xyz
'x, y, z'
'-x, y+1/2, -z+1/2'
'-x, -y, -z'
'x, -y-1/2, z-1/2'

loop_
_atom_site_type_symbol
_atom_site_label
_atom_site_fract_x
_atom_site_fract_y
_atom_site_fract_z
_atom_site_U_iso_or_equiv
_atom_site_adp_type
_atom_site_calc_flag
_atom_site_refinement_flags
_atom_site_occupancy
_atom_site_disorder_assembly
_atom_site_disorder_group
S S1 0.38042(6) 0.89794(2) 0.52976(4) 0.05321(16) Uani d . 1 . .
O O1 0.2051(3) 0.42290(7) 0.69201(14) 0.0818(5) Uani d . 1 . .
O O2 0.1805(2) 0.40370(6) 0.48459(14) 0.0627(3) Uani d . 1 . .
O O3 0.4507(2) 0.73790(6) 0.35424(9) 0.0547(3) Uani d . 1 . .
N N1 0.21185(19) 0.44183(6) 0.57929(14) 0.0461(3) Uani d . 1 . .
N N2 0.48161(17) 0.76526(6) 0.56885(10) 0.0364(3) Uani d . 1 . .
H H2B 0.465(3) 0.7568(10) 0.650(2) 0.054(5) Uiso d . 1 . .
N N3 0.73455(16) 0.84093(5) 0.53139(10) 0.0350(2) Uani d . 1 . .
C C1 0.36465(18) 0.65019(7) 0.50551(12) 0.0337(3) Uani d . 1 . .
C C2 0.3617(2) 0.62603(7) 0.63527(12) 0.0387(3) Uani d . 1 . .
H H2A 0.3946 0.6558 0.7051 0.046 Uiso calc R 1 . .
C C3 0.3098(2) 0.55777(7) 0.66026(13) 0.0404(3) Uani d . 1 . .
H H3A 0.3079 0.5412 0.7463 0.048 Uiso calc R 1 . .
C C4 0.26114(19) 0.51499(7) 0.55432(13) 0.0366(3) Uani d . 1 . .
C C5 0.2607(2) 0.53744(7) 0.42543(13) 0.0417(3) Uani d . 1 . .
H H5A 0.2265 0.5075 0.3561 0.050 Uiso calc R 1 . .
C C6 0.3125(2) 0.60570(7) 0.40138(13) 0.0398(3) Uani d . 1 . .
H H6A 0.3124 0.6219 0.3150 0.048 Uiso calc R 1 . .
C C7 0.43282(19) 0.72156(7) 0.46945(12) 0.0358(3) Uani d . 1 . .
C C8 0.54477(19) 0.83458(6) 0.54204(11) 0.0343(3) Uani d . 1 . .
C C9 0.8723(2) 0.78196(7) 0.54253(14) 0.0419(3) Uani d . 1 . .
H H9A 0.9859 0.7928 0.4937 0.050 Uiso calc R 1 . .
H H9B 0.8111 0.7411 0.5029 0.050 Uiso calc R 1 . .
C C10 0.9359(3) 0.76598(10) 0.68374(18) 0.0599(4) Uani d . 1 . .
H H10A 1.0291 0.7288 0.6858 0.090 Uiso calc R 1 . .
H H10B 0.8251 0.7523 0.7312 0.090 Uiso calc R 1 . .
H H10C 0.9941 0.8066 0.7241 0.090 Uiso calc R 1 . .
C C11 0.8218(2) 0.90929(7) 0.50932(14) 0.0424(3) Uani d . 1 . .
H H11A 0.9462 0.9121 0.5585 0.051 Uiso calc R 1 . .
H H11B 0.7380 0.9451 0.5423 0.051 Uiso calc R 1 . .
C C12 0.8516(3) 0.92242(10) 0.36548(17) 0.0626(5) Uani d . 1 . .
H H12A 0.9112 0.9671 0.3555 0.094 Uiso calc R 1 . .
H H12B 0.7282 0.9215 0.3169 0.094 Uiso calc R 1 . .
H H12C 0.9343 0.8870 0.3324 0.094 Uiso calc R 1 . .

loop_
_atom_site_aniso_label
_atom_site_aniso_U_11
_atom_site_aniso_U_22
_atom_site_aniso_U_33
_atom_site_aniso_U_12
_atom_site_aniso_U_13
_atom_site_aniso_U_23
S1 0.0504(2) 0.0454(2) 0.0645(3) 0.01207(15) 0.00856(18) 0.01556(17)
O1 0.1340(14) 0.0535(7) 0.0571(8) -0.0315(8) -0.0022(8) 0.0155(6)
O2 0.0811(9) 0.0375(6) 0.0697(8) -0.0083(5) 0.0065(6) -0.0115(5)
O3 0.0924(9) 0.0461(6) 0.0260(5) -0.0114(5) 0.0046(5) 0.0040(4)
N1 0.0475(6) 0.0360(6) 0.0549(7) -0.0035(5) 0.0026(5) 0.0004(5)
N2 0.0496(6) 0.0339(5) 0.0258(5) -0.0056(4) 0.0048(4) 0.0039(4)
N3 0.0428(6) 0.0290(5) 0.0333(5) -0.0008(4) 0.0032(4) 0.0024(4)
C1 0.0386(6) 0.0338(6) 0.0288(6) 0.0001(5) 0.0030(4) -0.0007(5)
C2 0.0521(7) 0.0360(6) 0.0282(6) -0.0042(5) 0.0035(5) -0.0018(5)
C3 0.0515(7) 0.0386(7) 0.0313(6) -0.0024(5) 0.0050(5) 0.0034(5)
C4 0.0364(6) 0.0324(6) 0.0413(6) -0.0001(5) 0.0043(5) -0.0002(5)
C5 0.0494(7) 0.0400(7) 0.0354(6) -0.0023(6) 0.0004(5) -0.0084(5)
C6 0.0510(7) 0.0406(7) 0.0277(6) -0.0011(5) 0.0007(5) -0.0010(5)
C7 0.0442(6) 0.0351(6) 0.0282(6) 0.0001(5) 0.0033(5) 0.0035(5)
C8 0.0460(7) 0.0311(6) 0.0259(5) -0.0003(5) 0.0034(5) 0.0032(4)
C9 0.0457(7) 0.0342(6) 0.0463(7) 0.0043(5) 0.0085(6) 0.0004(5)
C10 0.0665(10) 0.0546(9) 0.0576(10) 0.0181(8) -0.0072(8) 0.0076(8)
C11 0.0503(8) 0.0336(6) 0.0433(7) -0.0077(5) 0.0013(6) 0.0024(5)
C12 0.0816(12) 0.0578(10) 0.0486(9) -0.0237(9) 0.0034(8) 0.0158(7)

loop_
_atom_type_symbol
_atom_type_description
_atom_type_scat_dispersion_real
_atom_type_scat_dispersion_imag
_atom_type_scat_source
C C 0.0181 0.0091 'International Tables Vol C Tables 4.2.6.8 and 6.1.1.4'
H H 0.0000 0.0000 'International Tables Vol C Tables 4.2.6.8 and 6.1.1.4'
N N 0.0311 0.0180 'International Tables Vol C Tables 4.2.6.8 and 6.1.1.4'
O O 0.0492 0.0322 'International Tables Vol C Tables 4.2.6.8 and 6.1.1.4'
S S 0.3331 0.5567 'International Tables Vol C Tables 4.2.6.8 and 6.1.1.4'

loop_
_geom_angle_atom_site_label_1
_geom_angle_atom_site_label_2
_geom_angle_atom_site_label_3
_geom_angle_site_symmetry_1
_geom_angle_site_symmetry_3
_geom_angle
_geom_angle_publ_flag
O1 N1 O2 . . 123.58(14) ?
O1 N1 C4 . . 118.24(13) ?
O2 N1 C4 . . 118.18(13) ?
C7 N2 C8 . . 120.45(10) ?
C7 N2 H2B . . 124.5(14) ?
C8 N2 H2B . . 114.6(14) ?
C8 N3 C11 . . 120.62(11) ?
C8 N3 C9 . . 123.73(11) ?
C11 N3 C9 . . 115.64(12) ?
C6 C1 C2 . . 119.65(13) ?
C6 C1 C7 . . 116.65(12) ?
C2 C1 C7 . . 123.60(11) ?
C3 C2 C1 . . 120.22(12) ?
C3 C2 H2A . . 119.9 ?
C1 C2 H2A . . 119.9 ?
C4 C3 C2 . . 118.43(12) ?
C4 C3 H3A . . 120.8 ?
C2 C3 H3A . . 120.8 ?
C5 C4 C3 . . 122.73(13) ?
C5 C4 N1 . . 118.29(12) ?
C3 C4 N1 . . 118.97(12) ?
C4 C5 C6 . . 118.46(12) ?
C4 C5 H5A . . 120.8 ?
C6 C5 H5A . . 120.8 ?
C5 C6 C1 . . 120.50(12) ?
C5 C6 H6A . . 119.8 ?
C1 C6 H6A . . 119.8 ?
O3 C7 N2 . . 121.57(13) ?
O3 C7 C1 . . 121.07(12) ?
N2 C7 C1 . . 117.30(11) ?
N3 C8 N2 . . 114.35(11) ?
N3 C8 S1 . . 126.68(10) ?
N2 C8 S1 . . 118.96(10) ?
N3 C9 C10 . . 112.48(12) ?
N3 C9 H9A . . 109.1 ?
C10 C9 H9A . . 109.1 ?
N3 C9 H9B . . 109.1 ?
C10 C9 H9B . . 109.1 ?
H9A C9 H9B . . 107.8 ?
C9 C10 H10A . . 109.5 ?
C9 C10 H10B . . 109.5 ?
H10A C10 H10B . . 109.5 ?
C9 C10 H10C . . 109.5 ?
H10A C10 H10C . . 109.5 ?
H10B C10 H10C . . 109.5 ?
N3 C11 C12 . . 112.06(12) ?
N3 C11 H11A . . 109.2 ?
C12 C11 H11A . . 109.2 ?
N3 C11 H11B . . 109.2 ?
C12 C11 H11B . . 109.2 ?
H11A C11 H11B . . 107.9 ?
C11 C12 H12A . . 109.5 ?
C11 C12 H12B . . 109.5 ?
H12A C12 H12B . . 109.5 ?
C11 C12 H12C . . 109.5 ?
H12A C12 H12C . . 109.5 ?
H12B C12 H12C . . 109.5 ?

loop_
_geom_bond_atom_site_label_1
_geom_bond_atom_site_label_2
_geom_bond_site_symmetry_2
_geom_bond_distance
_geom_bond_publ_flag
S1 C8 . 1.6632(14) ?
O1 N1 . 1.203(2) ?
O2 N1 . 1.2191(19) ?
O3 C7 . 1.2228(17) ?
N1 C4 . 1.4727(17) ?
N2 C7 . 1.3423(17) ?
N2 C8 . 1.4331(16) ?
N2 H2B . 0.85(2) ?
N3 C8 . 1.322(2) ?
N3 C11 . 1.4678(17) ?
N3 C9 . 1.4792(17) ?
C1 C6 . 1.3921(18) ?
C1 C2 . 1.3973(18) ?
C1 C7 . 1.5022(18) ?
C2 C3 . 1.3877(19) ?
C2 H2A . 0.9300 ?
C3 C4 . 1.3810(19) ?
C3 H3A . 0.9300 ?
C4 C5 . 1.377(2) ?
C5 C6 . 1.386(2) ?
C5 H5A . 0.9300 ?
C6 H6A . 0.9300 ?
C9 C10 . 1.508(2) ?
C9 H9A . 0.9700 ?
C9 H9B . 0.9700 ?
C10 H10A . 0.9600 ?
C10 H10B . 0.9600 ?
C10 H10C . 0.9600 ?
C11 C12 . 1.506(2) ?
C11 H11A . 0.9700 ?
C11 H11B . 0.9700 ?
C12 H12A . 0.9600 ?
C12 H12B . 0.9600 ?
C12 H12C . 0.9600 ?

loop_
_geom_hbond_atom_site_label_D
_geom_hbond_atom_site_label_H
_geom_hbond_atom_site_label_A
_geom_hbond_site_symmetry_A
_geom_hbond_distance_DH
_geom_hbond_distance_HA
_geom_hbond_distance_DA
_geom_hbond_angle_DHA
N2 H2B O3 4_576 0.85(2) 2.08(2) 2.915(2) 165.4(19)
C2 H2A O3 4_576 0.93 2.56 3.4671(19) 164.8
C6 H6A S1 4_575 0.93 2.98 3.824(2) 151.6

loop_
_geom_torsion_atom_site_label_1
_geom_torsion_atom_site_label_2
_geom_torsion_atom_site_label_3
_geom_torsion_atom_site_label_4
_geom_torsion_site_symmetry_1
_geom_torsion_site_symmetry_2
_geom_torsion_site_symmetry_3
_geom_torsion_site_symmetry_4
_geom_torsion
_geom_torsion_publ_flag
C6 C1 C2 C3 . . . . 0.9(2) ?
C7 C1 C2 C3 . . . . -175.39(13) ?
C1 C2 C3 C4 . . . . -0.2(2) ?
C2 C3 C4 C5 . . . . -0.5(2) ?
C2 C3 C4 N1 . . . . 178.08(12) ?
O1 N1 C4 C5 . . . . -177.27(16) ?
O2 N1 C4 C5 . . . . 2.9(2) ?
O1 N1 C4 C3 . . . . 4.1(2) ?
O2 N1 C4 C3 . . . . -175.72(14) ?
C3 C4 C5 C6 . . . . 0.4(2) ?
N1 C4 C5 C6 . . . . -178.16(13) ?
C4 C5 C6 C1 . . . . 0.4(2) ?
C2 C1 C6 C5 . . . . -1.0(2) ?
C7 C1 C6 C5 . . . . 175.56(13) ?
C8 N2 C7 O3 . . . . 4.1(2) ?
C8 N2 C7 C1 . . . . -178.94(11) ?
C6 C1 C7 O3 . . . . -3.7(2) ?
C2 C1 C7 O3 . . . . 172.75(14) ?
C6 C1 C7 N2 . . . . 179.30(12) ?
C2 C1 C7 N2 . . . . -4.3(2) ?
C11 N3 C8 N2 . . . . -177.53(11) ?
C9 N3 C8 N2 . . . . 1.45(17) ?
C11 N3 C8 S1 . . . . 1.47(17) ?
C9 N3 C8 S1 . . . . -179.55(10) ?
C7 N2 C8 N3 . . . . -89.79(15) ?
C7 N2 C8 S1 . . . . 91.12(14) ?
C8 N3 C9 C10 . . . . -84.81(17) ?
C11 N3 C9 C10 . . . . 94.21(15) ?
C8 N3 C11 C12 . . . . -96.35(16) ?
C9 N3 C11 C12 . . . . 84.59(16) ?

loop_
_cod_related_entry_id
_cod_related_entry_database
_cod_related_entry_code
1 ChemSpider 806268
